data_4311678
loop_
_publ_author_name
'Shuhei Furukawa'
'Susumu Kitagawa'

_publ_contact_author_address
;
    Department of Synthetic Chemistry and Biological Chemistry, 
    Graduate School of Engineering, Kyoto University,
    Katsura, Nishikyo-ku, Kyoto 615-8510, Japan
;
_publ_contact_author_email '  kitagawa@sbchem.kyoto-u.ac.jp '
_publ_contact_author_fax ' +81-75-383-2732 '
_publ_contact_author_name ' Shuhei Furukawa and Susumu Kitagawa'
_publ_contact_author_phone '+81-75-383-2733 '
_publ_section_title
;
 Neutral Paddlewheel Diruthenium Complexes with Tetracarboxylates of Large
 \p-Conjugated Substituents: Facile One-Pot Synthesis, Crystal Structures,
 and Electrochemical Studies
;
_journal_name_full 'Inorganic Chemistry'
_journal_page_first 6464
_journal_page_last 6472
_journal_paper_doi 10.1021/ic0493752
_journal_volume 43
_journal_year 2004
_chemical_formula_moiety 'C26 H22 O5 Ru '
_chemical_formula_sum 'C26 H22 O5 Ru'
_chemical_formula_weight 515.53
_space_group_IT_number 2
_symmetry_cell_setting triclinic
_symmetry_Int_Tables_number 2
_symmetry_space_group_name_Hall '-P 1'
_symmetry_space_group_name_H-M 'P -1'
_audit_creation_date 'Mon Aug 25 13:22:31 2003'
_audit_creation_method 'by teXsan'
_cell_angle_alpha 75.787(10)
_cell_angle_beta 85.32(1)
_cell_angle_gamma 65.474(6)
_cell_formula_units_Z 2
_cell_length_a 9.462(2)
_cell_length_b 10.747(2)
_cell_length_c 12.156(3)
_cell_measurement_reflns_used 3875
_cell_measurement_temperature 223.2
_cell_measurement_theta_max 27.5
_cell_measurement_theta_min 3.3
_cell_volume 1089.9(4)
_computing_cell_refinement CRYSTALCLEAR
_computing_data_collection CRYSTALCLEAR
_computing_data_reduction 'teXsan Ver. 1.11'
_computing_publication_material 'teXsan Ver. 1.11'
_computing_structure_refinement 'teXsan Ver. 1.10'
_computing_structure_solution 'DIRDIF94 (PATTY)'
_diffrn_detector_area_resol_mean 14.71
_diffrn_measured_fraction_theta_full 0.9472
_diffrn_measured_fraction_theta_max 0.9472
_diffrn_measurement_device_type 'Rigaku/MSC Mercury CCD'
_diffrn_measurement_method \w
_diffrn_radiation_type 'Mo K\a'
_diffrn_radiation_wavelength 0.7107
_diffrn_reflns_av_R_equivalents 0.030
_diffrn_reflns_limit_h_max 12
_diffrn_reflns_limit_h_min -12
_diffrn_reflns_limit_k_max 12
_diffrn_reflns_limit_k_min -13
_diffrn_reflns_limit_l_max 14
_diffrn_reflns_limit_l_min -15
_diffrn_reflns_number 36213
_diffrn_reflns_theta_full 27.48
_diffrn_reflns_theta_max 27.48
_exptl_absorpt_coefficient_mu 0.755
_exptl_absorpt_correction_T_max 0.860
_exptl_absorpt_correction_T_min 0.715
_exptl_absorpt_correction_type empirical
_exptl_absorpt_process_details REQABA
_exptl_crystal_colour red
_exptl_crystal_density_diffrn 1.571
_exptl_crystal_density_method 'not measured'
_exptl_crystal_description Prism
_exptl_crystal_size_max 0.300
_exptl_crystal_size_mid 0.200
_exptl_crystal_size_min 0.200
_refine_diff_density_max 0.83
_refine_diff_density_min -0.79
_refine_ls_extinction_method none
_refine_ls_goodness_of_fit_ref 1.561
_refine_ls_hydrogen_treatment noref
_refine_ls_number_parameters 289
_refine_ls_number_reflns 4316
_refine_ls_R_factor_gt 0.0276
_refine_ls_shift/su_max 0.0006
_refine_ls_structure_factor_coef Fsqd
_refine_ls_weighting_details 'w = 1/[\s^2^(Fo^2^) + (0.05000(Max(Fo^2^,0) + 2Fc^2^)/3)^2^]'
_refine_ls_weighting_scheme calc
_refine_ls_wR_factor_ref 0.0940
_reflns_number_gt 4316
_reflns_number_total 4724
_reflns_threshold_expression F^2^>4.0\s(F^2^)
_cod_data_source_file ic0493752si20040513_112312_2.cif
_cod_data_source_block '_Ru2Nap4THF2_Complex2'
_cod_original_cell_volume 1089.9(5)
_cod_original_sg_symbol_H-M 'P -1 '
_cod_original_formula_sum 'C26 H22 O5 Ru '
_cod_database_code 4311678

loop_
_symmetry_equiv_pos_as_xyz
x,y,z
-x,-y,-z

loop_
_atom_site_label
_atom_site_type_symbol
_atom_site_fract_x
_atom_site_fract_y
_atom_site_fract_z
_atom_site_U_iso_or_equiv
_atom_site_adp_type
_atom_site_occupancy
_atom_site_calc_flag
_atom_site_refinement_flags
_atom_site_disorder_assembly
_atom_site_disorder_group
Ru(1) Ru 0.07327(2) 0.02006(1) 0.42487(1) 0.01522(6) Uani 1.00 d . . .
O(1) O 0.1201(2) 0.1519(2) 0.5007(1) 0.0216(4) Uani 1.00 d . . .
O(2) O 0.0268(2) -0.1138(2) 0.3521(1) 0.0219(4) Uani 1.00 d . . .
O(3) O 0.2672(2) -0.1447(2) 0.5086(1) 0.0220(4) Uani 1.00 d . . .
O(4) O -0.1234(2) 0.1829(2) 0.3412(1) 0.0208(4) Uani 1.00 d . . .
O(5) O 0.2323(2) 0.0547(2) 0.2724(1) 0.0232(4) Uani 1.00 d . . .
C(1) C 0.0622(2) 0.1700(2) 0.5961(2) 0.0194(4) Uani 1.00 d . . .
C(2) C 0.0983(2) 0.2656(2) 0.6489(2) 0.0208(5) Uani 1.00 d . . .
C(3) C 0.1435(3) 0.3623(2) 0.5769(2) 0.0291(6) Uani 1.00 d . . .
C(4) C 0.1680(3) 0.4648(3) 0.6172(3) 0.0371(7) Uani 1.00 d . . .
C(5) C 0.1482(3) 0.4683(3) 0.7278(3) 0.0371(7) Uani 1.00 d . . .
C(6) C 0.1087(3) 0.3670(2) 0.8063(2) 0.0269(5) Uani 1.00 d . . .
C(7) C 0.0949(3) 0.3675(3) 0.9234(2) 0.0351(6) Uani 1.00 d . . .
C(8) C 0.0617(3) 0.2700(3) 0.9997(2) 0.0387(7) Uani 1.00 d . . .
C(9) C 0.0393(3) 0.1644(3) 0.9635(2) 0.0335(6) Uani 1.00 d . . .
C(10) C 0.0484(3) 0.1609(2) 0.8514(2) 0.0261(5) Uani 1.00 d . . .
C(11) C 0.0836(2) 0.2620(2) 0.7680(2) 0.0208(5) Uani 1.00 d . . .
C(12) C 0.2522(2) -0.2062(2) 0.6090(2) 0.0192(4) Uani 1.00 d . . .
C(13) C 0.3976(2) -0.3146(2) 0.6714(2) 0.0211(5) Uani 1.00 d . . .
C(14) C 0.5025(3) -0.4096(3) 0.6148(2) 0.0307(6) Uani 1.00 d . . .
C(15) C 0.6391(3) -0.5164(3) 0.6696(3) 0.0405(6) Uani 1.00 d . . .
C(16) C 0.6743(3) -0.5216(3) 0.7775(2) 0.0370(6) Uani 1.00 d . . .
C(17) C 0.5743(3) -0.4208(2) 0.8362(2) 0.0280(5) Uani 1.00 d . . .
C(18) C 0.6150(3) -0.4212(3) 0.9461(2) 0.0384(7) Uani 1.00 d . . .
C(19) C 0.5203(4) -0.3224(3) 1.0007(2) 0.0429(7) Uani 1.00 d . . .
C(20) C 0.3777(3) -0.2213(3) 0.9511(2) 0.0415(7) Uani 1.00 d . . .
C(21) C 0.3324(3) -0.2190(3) 0.8464(2) 0.0312(6) Uani 1.00 d . . .
C(22) C 0.4302(2) -0.3178(2) 0.7851(2) 0.0221(5) Uani 1.00 d . . .
C(23) C 0.3423(4) 0.1122(3) 0.2885(3) 0.0471(8) Uani 1.00 d . . .
C(24) C 0.4937(4) -0.0157(4) 0.3222(3) 0.060(1) Uani 1.00 d . . .
C(25) C 0.4868(4) -0.1146(5) 0.2585(5) 0.082(1) Uani 1.00 d . . .
C(26) C 0.3219(3) -0.0632(3) 0.2225(3) 0.0437(8) Uani 1.00 d . . .
H(1) H 0.1584 0.3603 0.4990 0.0349 Uiso 1.00 calc . . .
H(2) H 0.1985 0.5313 0.5662 0.0445 Uiso 1.00 calc . . .
H(3) H 0.1610 0.5398 0.7534 0.0446 Uiso 1.00 calc . . .
H(4) H 0.1095 0.4386 0.9484 0.0420 Uiso 1.00 calc . . .
H(5) H 0.0534 0.2722 1.0777 0.0464 Uiso 1.00 calc . . .
H(6) H 0.0176 0.0947 1.0178 0.0402 Uiso 1.00 calc . . .
H(7) H 0.0310 0.0898 0.8288 0.0313 Uiso 1.00 calc . . .
H(8) H 0.4822 -0.4028 0.5378 0.0368 Uiso 1.00 calc . . .
H(9) H 0.7072 -0.5853 0.6314 0.0486 Uiso 1.00 calc . . .
H(10) H 0.7675 -0.5939 0.8139 0.0444 Uiso 1.00 calc . . .
H(11) H 0.7097 -0.4915 0.9817 0.0461 Uiso 1.00 calc . . .
H(12) H 0.5506 -0.3216 1.0730 0.0514 Uiso 1.00 calc . . .
H(13) H 0.3115 -0.1533 0.9908 0.0498 Uiso 1.00 calc . . .
H(14) H 0.2345 -0.1505 0.8146 0.0374 Uiso 1.00 calc . . .
H(15) H 0.3532 0.1729 0.2200 0.0565 Uiso 1.00 calc . . .
H(16) H 0.3096 0.1624 0.3468 0.0565 Uiso 1.00 calc . . .
H(17) H 0.5803 0.0072 0.3004 0.0726 Uiso 1.00 calc . . .
H(18) H 0.4995 -0.0544 0.4017 0.0726 Uiso 1.00 calc . . .
H(19) H 0.5506 -0.1155 0.1939 0.0980 Uiso 1.00 calc . . .
H(20) H 0.5209 -0.2068 0.3059 0.0980 Uiso 1.00 calc . . .
H(21) H 0.3120 -0.0340 0.1421 0.0524 Uiso 1.00 calc . . .
H(22) H 0.2863 -0.1358 0.2486 0.0524 Uiso 1.00 calc . . .

loop_
_atom_site_aniso_label
_atom_site_aniso_U_11
_atom_site_aniso_U_22
_atom_site_aniso_U_33
_atom_site_aniso_U_12
_atom_site_aniso_U_13
_atom_site_aniso_U_23
Ru(1) 0.0154(1) 0.0175(1) 0.0147(1) -0.00757(9) 0.00010(8) -0.00539(9)
O(1) 0.0259(8) 0.0269(8) 0.0216(8) -0.0174(7) 0.0038(6) -0.0115(6)
O(2) 0.0283(8) 0.0279(8) 0.0199(7) -0.0183(7) 0.0048(6) -0.0128(6)
O(3) 0.0175(7) 0.0235(7) 0.0210(8) -0.0047(6) 0.0009(6) -0.0049(6)
O(4) 0.0183(7) 0.0220(7) 0.0197(7) -0.0075(6) -0.0005(6) -0.0021(6)
O(5) 0.0218(8) 0.0265(8) 0.0204(7) -0.0104(6) 0.0068(6) -0.0054(6)
C(1) 0.0190(9) 0.0184(8) 0.0233(9) -0.0080(7) -0.0032(7) -0.0075(7)
C(2) 0.0190(9) 0.0202(9) 0.026(1) -0.0080(7) -0.0012(8) -0.0103(8)
C(3) 0.036(1) 0.029(1) 0.030(1) -0.0197(10) 0.0011(9) -0.0093(10)
C(4) 0.047(1) 0.033(1) 0.044(1) -0.027(1) 0.003(1) -0.012(1)
C(5) 0.040(1) 0.034(1) 0.052(2) -0.024(1) 0.003(1) -0.023(1)
C(6) 0.0216(10) 0.029(1) 0.036(1) -0.0097(9) 0.0002(9) -0.0183(10)
C(7) 0.034(1) 0.042(1) 0.040(1) -0.017(1) 0.000(1) -0.027(1)
C(8) 0.046(1) 0.048(1) 0.028(1) -0.017(1) -0.001(1) -0.021(1)
C(9) 0.042(1) 0.033(1) 0.025(1) -0.014(1) -0.001(1) -0.0091(9)
C(10) 0.029(1) 0.0224(9) 0.027(1) -0.0075(8) -0.0040(9) -0.0100(8)
C(11) 0.0147(8) 0.0212(9) 0.027(1) -0.0047(7) -0.0038(8) -0.0105(8)
C(12) 0.0180(9) 0.0187(9) 0.0217(9) -0.0064(7) -0.0011(7) -0.0075(8)
C(13) 0.0194(9) 0.0198(9) 0.0221(10) -0.0067(8) -0.0006(8) -0.0035(8)
C(14) 0.028(1) 0.029(1) 0.027(1) -0.0034(9) 0.0009(9) -0.0097(10)
C(15) 0.030(1) 0.032(1) 0.044(1) 0.0036(10) 0.006(1) -0.011(1)
C(16) 0.020(1) 0.031(1) 0.042(1) 0.0023(9) -0.0022(10) 0.000(1)
C(17) 0.0222(10) 0.030(1) 0.029(1) -0.0107(9) -0.0046(9) -0.0008(9)
C(18) 0.035(1) 0.042(1) 0.035(1) -0.018(1) -0.015(1) 0.006(1)
C(19) 0.050(2) 0.057(2) 0.029(1) -0.027(1) -0.012(1) -0.007(1)
C(20) 0.043(1) 0.052(2) 0.034(1) -0.018(1) -0.001(1) -0.020(1)
C(21) 0.029(1) 0.033(1) 0.029(1) -0.0072(9) -0.0026(9) -0.0115(10)
C(22) 0.0192(9) 0.0223(9) 0.0234(10) -0.0071(8) -0.0016(8) -0.0049(8)
C(23) 0.053(2) 0.050(2) 0.057(2) -0.038(1) 0.027(1) -0.024(1)
C(24) 0.045(2) 0.080(2) 0.063(2) -0.038(2) -0.012(2) -0.002(2)
C(25) 0.032(2) 0.070(2) 0.138(4) 0.000(2) -0.006(2) -0.049(3)
C(26) 0.035(1) 0.056(2) 0.046(2) -0.018(1) 0.013(1) -0.030(1)

loop_
_atom_type_symbol
_atom_type_description
_atom_type_scat_dispersion_real
_atom_type_scat_dispersion_imag
_atom_type_scat_source
Ru Ru -1.259 0.836
;International Tables for Crystallography
(1992, Vol. C, Tables 4.2.6.8 and 6.1.1.1)
;
C C 0.003 0.002
;International Tables for Crystallography
(1992, Vol. C, Tables 4.2.6.8 and 6.1.1.1)
;
O O 0.011 0.006
;International Tables for Crystallography
(1992, Vol. C, Tables 4.2.6.8 and 6.1.1.1)
;
H H 0.000 0.000
;International Tables for Crystallography
(1992, Vol. C, Table 6.1.1.2)
;

loop_
_geom_angle_atom_site_label_1
_geom_angle_atom_site_label_2
_geom_angle_atom_site_label_3
_geom_angle
_geom_angle_site_symmetry_1
_geom_angle_site_symmetry_2
_geom_angle_site_symmetry_3
_geom_angle_publ_flag
Ru(1) Ru(1) O(1) 89.22(5) 2_556 . . yes
Ru(1) Ru(1) O(2) 89.93(5) 2_556 . . yes
Ru(1) Ru(1) O(3) 89.68(5) 2_556 . . yes
Ru(1) Ru(1) O(4) 89.71(5) 2_556 . . yes
Ru(1) Ru(1) O(5) 178.03(4) 2_556 . . yes
O(1) Ru(1) O(2) 178.94(5) . . . yes
O(1) Ru(1) O(3) 88.34(7) . . . yes
O(1) Ru(1) O(4) 92.54(6) . . . yes
O(1) Ru(1) O(5) 90.88(6) . . . yes
O(2) Ru(1) O(3) 91.02(7) . . . yes
O(2) Ru(1) O(4) 88.08(7) . . . yes
O(2) Ru(1) O(5) 89.95(6) . . . yes
O(3) Ru(1) O(4) 178.92(5) . . . yes
O(3) Ru(1) O(5) 88.35(6) . . . yes
O(4) Ru(1) O(5) 92.25(6) . . . yes
Ru(1) O(1) C(1) 118.9(1) . . . yes
Ru(1) O(2) C(1) 118.3(1) . . 2_556 yes
Ru(1) O(3) C(12) 118.1(1) . . . yes
Ru(1) O(4) C(12) 117.6(1) . . 2_556 yes
Ru(1) O(5) C(23) 117.6(2) . . . yes
Ru(1) O(5) C(26) 117.8(2) . . . yes
C(23) O(5) C(26) 104.8(2) . . . yes
O(1) C(1) O(2) 123.7(2) . . 2_556 yes
O(1) C(1) C(2) 117.6(2) . . . yes
O(2) C(1) C(2) 118.7(2) 2_556 . . yes
C(1) C(2) C(3) 116.7(2) . . . yes
C(1) C(2) C(11) 123.0(2) . . . yes
C(3) C(2) C(11) 120.3(2) . . . yes
C(2) C(3) C(4) 121.0(2) . . . yes
C(3) C(4) C(5) 120.1(2) . . . yes
C(4) C(5) C(6) 121.0(2) . . . yes
C(5) C(6) C(7) 120.7(2) . . . yes
C(5) C(6) C(11) 120.0(2) . . . yes
C(7) C(6) C(11) 119.3(2) . . . yes
C(6) C(7) C(8) 121.6(2) . . . yes
C(7) C(8) C(9) 119.7(2) . . . yes
C(8) C(9) C(10) 121.0(2) . . . yes
C(9) C(10) C(11) 121.1(2) . . . yes
C(2) C(11) C(6) 117.5(2) . . . yes
C(2) C(11) C(10) 125.2(2) . . . yes
C(6) C(11) C(10) 117.3(2) . . . yes
O(3) C(12) O(4) 124.7(2) . . 2_556 yes
O(3) C(12) C(13) 116.7(2) . . . yes
O(4) C(12) C(13) 118.7(2) 2_556 . . yes
C(12) C(13) C(14) 117.9(2) . . . yes
C(12) C(13) C(22) 121.5(2) . . . yes
C(14) C(13) C(22) 120.6(2) . . . yes
C(13) C(14) C(15) 120.7(2) . . . yes
C(14) C(15) C(16) 120.1(2) . . . yes
C(15) C(16) C(17) 120.9(2) . . . yes
C(16) C(17) C(18) 121.0(2) . . . yes
C(16) C(17) C(22) 119.8(2) . . . yes
C(18) C(17) C(22) 119.2(2) . . . yes
C(17) C(18) C(19) 120.7(2) . . . yes
C(18) C(19) C(20) 120.3(2) . . . yes
C(19) C(20) C(21) 120.9(2) . . . yes
C(20) C(21) C(22) 120.5(2) . . . yes
C(13) C(22) C(17) 117.7(2) . . . yes
C(13) C(22) C(21) 123.9(2) . . . yes
C(17) C(22) C(21) 118.3(2) . . . yes
O(5) C(23) C(24) 104.4(2) . . . yes
C(23) C(24) C(25) 103.3(3) . . . yes
C(24) C(25) C(26) 106.8(3) . . . yes
O(5) C(26) C(25) 107.3(3) . . . yes

loop_
_geom_bond_atom_site_label_1
_geom_bond_atom_site_label_2
_geom_bond_distance
_geom_bond_site_symmetry_1
_geom_bond_site_symmetry_2
_geom_bond_publ_flag
Ru(1) Ru(1) 2.2672(3) . 2_556 yes
Ru(1) O(1) 2.070(2) . . yes
Ru(1) O(2) 2.064(2) . . yes
Ru(1) O(3) 2.065(2) . . yes
Ru(1) O(4) 2.072(2) . . yes
Ru(1) O(5) 2.347(2) . . yes
O(1) C(1) 1.266(3) . . yes
O(2) C(1) 1.272(3) . 2_556 yes
O(3) C(12) 1.265(3) . . yes
O(4) C(12) 1.271(3) . 2_556 yes
O(5) C(23) 1.459(3) . . yes
O(5) C(26) 1.447(3) . . yes
C(1) C(2) 1.495(3) . . yes
C(2) C(3) 1.374(3) . . yes
C(2) C(11) 1.436(3) . . yes
C(3) C(4) 1.415(3) . . yes
C(4) C(5) 1.350(4) . . yes
C(5) C(6) 1.416(4) . . yes
C(6) C(7) 1.420(3) . . yes
C(6) C(11) 1.430(3) . . yes
C(7) C(8) 1.344(4) . . yes
C(8) C(9) 1.410(4) . . yes
C(9) C(10) 1.367(3) . . yes
C(10) C(11) 1.422(3) . . yes
C(12) C(13) 1.494(3) . . yes
C(13) C(14) 1.376(3) . . yes
C(13) C(22) 1.429(3) . . yes
C(14) C(15) 1.401(4) . . yes
C(15) C(16) 1.362(4) . . yes
C(16) C(17) 1.412(4) . . yes
C(17) C(18) 1.419(4) . . yes
C(17) C(22) 1.421(3) . . yes
C(18) C(19) 1.353(4) . . yes
C(19) C(20) 1.399(4) . . yes
C(20) C(21) 1.367(3) . . yes
C(21) C(22) 1.414(3) . . yes
C(23) C(24) 1.514(5) . . yes
C(24) C(25) 1.485(6) . . yes
C(25) C(26) 1.487(4) . . yes

loop_
_geom_contact_atom_site_label_1
_geom_contact_atom_site_label_2
_geom_contact_distance
_geom_contact_site_symmetry_1
_geom_contact_site_symmetry_2
_geom_contact_publ_flag
O(4) C(5) 3.545(3) . 2_566 ?
O(5) C(8) 3.599(3) . 1_554 ?
C(3) C(3) 3.327(5) . 2_566 ?
C(3) C(4) 3.485(4) . 2_566 ?
C(7) C(7) 3.551(5) . 2_567 ?
C(7) C(18) 3.586(4) . 2_657 ?
C(17) C(19) 3.379(4) . 2_647 ?
C(17) C(18) 3.555(4) . 2_647 ?
C(18) C(18) 3.290(6) . 2_647 ?
C(18) C(19) 3.401(4) . 2_647 ?

loop_
_geom_torsion_atom_site_label_1
_geom_torsion_atom_site_label_2
_geom_torsion_atom_site_label_3
_geom_torsion_atom_site_label_4
_geom_torsion
_geom_torsion_site_symmetry_1
_geom_torsion_site_symmetry_2
_geom_torsion_site_symmetry_3
_geom_torsion_site_symmetry_4
_geom_torsion_publ_flag
Ru(1) Ru(1) O(1) C(1) -0.1(2) . 2_556 2_556 2_556 yes
Ru(1) Ru(1) O(2) C(1) -1.6(2) . 2_556 2_556 . yes
Ru(1) Ru(1) O(3) C(12) 4.1(1) . 2_556 2_556 2_556 yes
Ru(1) Ru(1) O(4) C(12) 1.9(1) . 2_556 2_556 . yes
Ru(1) Ru(1) O(5) C(23) 75(1) . 2_556 2_556 2_556 yes
Ru(1) Ru(1) O(5) C(26) -51(1) . 2_556 2_556 2_556 yes
Ru(1) O(1) C(1) O(2) -1.5(3) . . . 2_556 yes
Ru(1) O(1) C(1) C(2) 179.9(1) . . . . yes
Ru(1) O(2) C(1) O(1) -2.3(3) . . 2_556 2_556 yes
Ru(1) O(2) C(1) C(2) 179.2(1) . . 2_556 2_556 yes
Ru(1) O(3) C(12) O(4) 7.0(3) . . . 2_556 yes
Ru(1) O(3) C(12) C(13) -173.7(1) . . . . yes
Ru(1) O(4) C(12) O(3) 6.0(3) . . 2_556 2_556 yes
Ru(1) O(4) C(12) C(13) -174.8(1) . . 2_556 2_556 yes
Ru(1) O(5) C(23) C(24) 96.3(2) . . . . yes
Ru(1) O(5) C(26) C(25) -106.8(3) . . . . yes
O(1) Ru(1) Ru(1) O(1) 180.0 . . 2_556 2_556 yes
O(1) Ru(1) Ru(1) O(2) 0.63(5) . . 2_556 2_556 yes
O(1) Ru(1) Ru(1) O(3) 91.65(7) . . 2_556 2_556 yes
O(1) Ru(1) Ru(1) O(4) -87.45(6) . . 2_556 2_556 yes
O(1) Ru(1) Ru(1) O(5) 87(1) . . 2_556 2_556 yes
O(1) Ru(1) O(2) C(1) 38(2) . . . 2_556 yes
O(1) Ru(1) O(3) C(12) 85.1(2) . . . . yes
O(1) Ru(1) O(4) C(12) -91.2(1) . . . 2_556 yes
O(1) Ru(1) O(5) C(23) 17.2(2) . . . . yes
O(1) Ru(1) O(5) C(26) 144.2(2) . . . . yes
O(1) C(1) C(2) C(3) 22.0(3) . . . . yes
O(1) C(1) C(2) C(11) -159.8(2) . . . . yes
O(2) Ru(1) Ru(1) O(2) 180.0 . . 2_556 2_556 yes
O(2) Ru(1) Ru(1) O(3) -88.98(7) . . 2_556 2_556 yes
O(2) Ru(1) Ru(1) O(4) 91.92(7) . . 2_556 2_556 yes
O(2) Ru(1) Ru(1) O(5) -93(1) . . 2_556 2_556 yes
O(2) Ru(1) O(1) C(1) -36(2) . . . . yes
O(2) Ru(1) O(3) C(12) -94.0(2) . . . . yes
O(2) Ru(1) O(4) C(12) 88.0(1) . . . 2_556 yes
O(2) Ru(1) O(5) C(23) -162.1(2) . . . . yes
O(2) Ru(1) O(5) C(26) -35.1(2) . . . . yes
O(2) C(1) C(2) C(3) 156.7(2) . 2_556 2_556 2_556 yes
O(2) C(1) C(2) C(11) -21.5(3) . 2_556 2_556 2_556 yes
O(3) Ru(1) Ru(1) O(3) 180.0 . . 2_556 2_556 yes
O(3) Ru(1) Ru(1) O(4) 0.90(5) . . 2_556 2_556 yes
O(3) Ru(1) Ru(1) O(5) 175(1) . . 2_556 2_556 yes
O(3) Ru(1) O(1) C(1) -89.6(2) . . . . yes
O(3) Ru(1) O(2) C(1) 91.3(2) . . . 2_556 yes
O(3) Ru(1) O(4) C(12) 53(2) . . . 2_556 yes
O(3) Ru(1) O(5) C(23) -71.1(2) . . . . yes
O(3) Ru(1) O(5) C(26) 55.9(2) . . . . yes
O(3) C(12) C(13) C(14) -45.1(3) . . . . yes
O(3) C(12) C(13) C(22) 133.1(2) . . . . yes
O(4) Ru(1) Ru(1) O(4) 180.0 . . 2_556 2_556 yes
O(4) Ru(1) Ru(1) O(5) -5(1) . . 2_556 2_556 yes
O(4) Ru(1) O(1) C(1) 89.8(2) . . . . yes
O(4) Ru(1) O(2) C(1) -88.1(2) . . . 2_556 yes
O(4) Ru(1) O(3) C(12) -59(2) . . . . yes
O(4) Ru(1) O(5) C(23) 109.8(2) . . . . yes
O(4) Ru(1) O(5) C(26) -123.2(2) . . . . yes
O(4) C(12) C(13) C(14) -134.2(2) . 2_556 2_556 2_556 yes
O(4) C(12) C(13) C(22) 47.7(3) . 2_556 2_556 2_556 yes
O(5) Ru(1) Ru(1) O(5) -180.0 . . 2_556 2_556 yes
O(5) Ru(1) O(1) C(1) -177.9(2) . . . . yes
O(5) Ru(1) O(2) C(1) 179.7(2) . . . 2_556 yes
O(5) Ru(1) O(3) C(12) 176.1(2) . . . . yes
O(5) Ru(1) O(4) C(12) 177.9(1) . . . 2_556 yes
O(5) C(23) C(24) C(25) 33.1(4) . . . . yes
O(5) C(26) C(25) C(24) -5.0(5) . . . . yes
C(1) C(2) C(3) C(4) 174.8(2) . . . . yes
C(1) C(2) C(11) C(6) -174.7(2) . . . . yes
C(1) C(2) C(11) C(10) 6.4(3) . . . . yes
C(2) C(3) C(4) C(5) 0.4(4) . . . . yes
C(2) C(11) C(6) C(5) -0.7(3) . . . . yes
C(2) C(11) C(6) C(7) 179.9(2) . . . . yes
C(2) C(11) C(10) C(9) 178.8(2) . . . . yes
C(3) C(2) C(11) C(6) 3.5(3) . . . . yes
C(3) C(2) C(11) C(10) -175.4(2) . . . . yes
C(3) C(4) C(5) C(6) 2.5(4) . . . . yes
C(4) C(3) C(2) C(11) -3.5(3) . . . . yes
C(4) C(5) C(6) C(7) 177.2(3) . . . . yes
C(4) C(5) C(6) C(11) -2.3(4) . . . . yes
C(5) C(6) C(7) C(8) -178.2(3) . . . . yes
C(5) C(6) C(11) C(10) 178.3(2) . . . . yes
C(6) C(7) C(8) C(9) -0.2(4) . . . . yes
C(6) C(11) C(10) C(9) -0.1(3) . . . . yes
C(7) C(6) C(11) C(10) -1.2(3) . . . . yes
C(7) C(8) C(9) C(10) -1.0(4) . . . . yes
C(8) C(7) C(6) C(11) 1.3(4) . . . . yes
C(8) C(9) C(10) C(11) 1.2(4) . . . . yes
C(12) C(13) C(14) C(15) -178.2(2) . . . . yes
C(12) C(13) C(22) C(17) -177.4(2) . . . . yes
C(12) C(13) C(22) C(21) -1.7(3) . . . . yes
C(13) C(14) C(15) C(16) -4.3(4) . . . . yes
C(13) C(22) C(17) C(16) -4.5(3) . . . . yes
C(13) C(22) C(17) C(18) 175.9(2) . . . . yes
C(13) C(22) C(21) C(20) -174.2(3) . . . . yes
C(14) C(13) C(22) C(17) 0.7(3) . . . . yes
C(14) C(13) C(22) C(21) 176.3(2) . . . . yes
C(14) C(15) C(16) C(17) 0.4(5) . . . . yes
C(15) C(14) C(13) C(22) 3.7(4) . . . . yes
C(15) C(16) C(17) C(18) -176.4(3) . . . . yes
C(15) C(16) C(17) C(22) 4.0(4) . . . . yes
C(16) C(17) C(18) C(19) 178.5(3) . . . . yes
C(16) C(17) C(22) C(21) 179.6(2) . . . . yes
C(17) C(18) C(19) C(20) 2.4(5) . . . . yes
C(17) C(22) C(21) C(20) 1.4(4) . . . . yes
C(18) C(17) C(22) C(21) 0.0(3) . . . . yes
C(18) C(19) C(20) C(21) -0.9(5) . . . . yes
C(19) C(18) C(17) C(22) -1.9(4) . . . . yes
C(19) C(20) C(21) C(22) -1.0(5) . . . . yes
C(23) O(5) C(26) C(25) 26.1(4) . . . . yes
C(23) C(24) C(25) C(26) -17.1(5) . . . . yes
C(24) C(23) O(5) C(26) -36.8(3) . . . . yes
C(24) C(23) O(5) C(26) -36.8(3) . . . . yes
